data_1558811
loop_
_publ_author_name
'Zhang, Jianhua'
'Wang, Hai-Ping'
'Zhang, Lu-Yin'
'Wei, Shi-Chao'
'Wei, Zhang-Wen'
'Pan, Mei'
'Su, Cheng-Yong'

_publ_section_title
;
 Coordinative-to-Covalent Transformation, Isomerization Dynamics, and
 Logic Gate Application of Dithienylethene Based Photochromic Cages
;
_journal_name_full 'Chemical Science'
_journal_paper_doi 10.1039/D0SC03290E
_journal_year 2020
_chemical_formula_moiety 'C93 H102 N14 S6'
_chemical_formula_sum 'C93 H102 N14 S6'
_chemical_formula_weight 1608.24
_chemical_name_common A2L3-R
_chemical_properties_physical Light-sensitive
_space_group_crystal_system monoclinic
_space_group_IT_number 14
_space_group_name_Hall '-P 2ybc'
_space_group_name_H-M_alt 'P 1 21/c 1'
_atom_sites_solution_hydrogens mixed
_atom_sites_solution_primary direct
_audit_creation_date 2019-06-13
_audit_creation_method
;
Olex2 1.2
(compiled 2018.05.29 svn.r3508 for OlexSys, GUI svn.r5506)
;
_audit_update_record
;
2019-06-14 deposited with the CCDC.	2020-08-06 downloaded from the CCDC.
;
_cell_angle_alpha 90
_cell_angle_beta 90.522(6)
_cell_angle_gamma 90
_cell_formula_units_Z 4
_cell_length_a 21.0570(9)
_cell_length_b 15.0503(3)
_cell_length_c 34.322(3)
_cell_measurement_reflns_used 23423
_cell_measurement_temperature 149.99(10)
_cell_measurement_theta_max 63.0130
_cell_measurement_theta_min 2.5510
_cell_volume 10876.7(11)
_computing_cell_refinement 'CrysAlisPro 1.171.39.46 (Rigaku OD, 2018)'
_computing_data_collection 'CrysAlisPro 1.171.39.46 (Rigaku OD, 2018)'
_computing_data_reduction 'CrysAlisPro 1.171.39.46 (Rigaku OD, 2018)'
_computing_molecular_graphics 'Olex2 (Dolomanov et al., 2009)'
_computing_publication_material 'Olex2 (Dolomanov et al., 2009)'
_computing_structure_refinement 'ShelXL (Sheldrick, 2015)'
_computing_structure_solution 'ShelXS (Sheldrick, 2008)'
_diffrn_ambient_environment N~2~
_diffrn_ambient_temperature 149.99(10)
_diffrn_detector 'CCD plate'
_diffrn_detector_type HyPix
_diffrn_measured_fraction_theta_full 0.966
_diffrn_measured_fraction_theta_max 0.966
_diffrn_measurement_details
;
List of Runs (angles in degrees, time in seconds):

  # Type    Start    End  Width  t~exp~   \w     \q     \k     \f   Frames
#--------------------------------------------------------------------------
  1  \w    -70.00  -6.00   0.50    7.00    --   -0.78 -57.00  90.00  128
  2  \w    -16.00  25.00   0.50    7.00    --   -0.78 -99.00   0.00   82
  3  \w     23.00 128.00   0.50   19.00    --   79.84-140.00  42.00  210
  4  \w   -108.00 -62.00   0.50   19.00    --  -81.40-140.00  42.00   92
  5  \w   -120.00 -87.00   0.50   19.00    --  -81.40 -99.00 -60.00   66
  6  \w   -111.00 -80.00   0.50   19.00    --  -81.40-130.00-144.00   62
  7  \w   -154.00 -84.00   0.50   19.00    --  -81.40 -99.00-120.00  140
  8  \w   -154.00 -71.00   0.50   19.00    --  -81.40-125.00 -90.00  166
  9  \w      2.00  66.00   0.50    7.00    --   -0.78  38.00-180.00  128
 10  \w     72.00 152.00   0.50   19.00    --   79.84 130.00 -72.00  160
 11  \w     66.00 133.00   0.50   19.00    --   79.84 140.00 100.00  134
 12  \w      7.00  83.00   0.50   19.00    --   79.84 -57.00-180.00  152
 13  \w     60.00  85.00   0.50   19.00    --   79.84 -57.00-150.00   50
 14  \w     18.00 120.00   0.50   19.00    --   79.84-130.00-144.00  204
 15  \w      6.00  95.00   0.50   19.00    --   79.84 -38.00-180.00  178
 16  \w    -97.00 -72.00   0.50   19.00    --  -81.40 140.00 100.00   50
 17  \w   -121.00 -14.00   0.50   19.00    --  -81.40 130.00 -72.00  214
;
_diffrn_measurement_device 'four-circle diffractometer'
_diffrn_measurement_device_type 'XtaLAB Synergy R, DW system, HyPix'
_diffrn_measurement_method '\w scans'
_diffrn_orient_matrix_type 'CrysAlisPro convention (1999,Acta A55,543-557)'
_diffrn_orient_matrix_UB_11 0.0424767000
_diffrn_orient_matrix_UB_12 0.0132549000
_diffrn_orient_matrix_UB_13 0.0648752000
_diffrn_orient_matrix_UB_21 -0.0133605000
_diffrn_orient_matrix_UB_22 -0.0015526000
_diffrn_orient_matrix_UB_23 0.0562263000
_diffrn_orient_matrix_UB_31 0.0057391000
_diffrn_orient_matrix_UB_32 -0.1015026000
_diffrn_orient_matrix_UB_33 0.0076387000
_diffrn_radiation_monochromator mirror
_diffrn_radiation_probe x-ray
_diffrn_radiation_type CuK\a
_diffrn_radiation_wavelength 1.54184
_diffrn_reflns_av_R_equivalents 0.1042
_diffrn_reflns_av_unetI/netI 0.0543
_diffrn_reflns_Laue_measured_fraction_full 0.966
_diffrn_reflns_Laue_measured_fraction_max 0.966
_diffrn_reflns_limit_h_max 23
_diffrn_reflns_limit_h_min -23
_diffrn_reflns_limit_k_max 17
_diffrn_reflns_limit_k_min -11
_diffrn_reflns_limit_l_max 39
_diffrn_reflns_limit_l_min -39
_diffrn_reflns_number 83143
_diffrn_reflns_point_group_measured_fraction_full 0.966
_diffrn_reflns_point_group_measured_fraction_max 0.966
_diffrn_reflns_theta_full 61.168
_diffrn_reflns_theta_max 61.168
_diffrn_reflns_theta_min 2.575
_diffrn_source 'Rotating-anode X-ray tube'
_diffrn_source_type 'Rigaku (Cu) X-ray Source'
_exptl_absorpt_coefficient_mu 1.496
_exptl_absorpt_correction_T_max 1.00000
_exptl_absorpt_correction_T_min 0.91583
_exptl_absorpt_correction_type multi-scan
_exptl_absorpt_process_details
;
CrysAlisPro 1.171.39.46 (Rigaku Oxford Diffraction, 2018)
Empirical absorption correction using spherical harmonics,
 implemented in SCALE3 ABSPACK scaling algorithm.
;
_exptl_crystal_colour colourless
_exptl_crystal_colour_primary colourless
_exptl_crystal_density_diffrn 0.982
_exptl_crystal_description block
_exptl_crystal_F_000 3416
_exptl_crystal_recrystallization_method 'Re-crystallisation from solvent: CH3OH'
_exptl_crystal_size_max 0.1
_exptl_crystal_size_mid 0.1
_exptl_crystal_size_min 0.1
_refine_diff_density_max 1.501
_refine_diff_density_min -0.649
_refine_diff_density_rms 0.134
_refine_ls_extinction_method none
_refine_ls_goodness_of_fit_ref 0.906
_refine_ls_hydrogen_treatment constr
_refine_ls_matrix_type full
_refine_ls_number_parameters 989
_refine_ls_number_reflns 16130
_refine_ls_number_restraints 1097
_refine_ls_restrained_S_all 0.894
_refine_ls_R_factor_all 0.2304
_refine_ls_R_factor_gt 0.2016
_refine_ls_shift/su_max 0.003
_refine_ls_shift/su_mean 0.000
_refine_ls_structure_factor_coef Fsqd
_refine_ls_weighting_details 'w=1/[\s^2^(Fo^2^)+(0.2000P)^2^+150.0000P] where P=(Fo^2^+2Fc^2^)/3'
_refine_ls_weighting_scheme calc
_refine_ls_wR_factor_gt 0.4995
_refine_ls_wR_factor_ref 0.5148
_reflns_Friedel_coverage 0.000
_reflns_number_gt 10359
_reflns_number_total 16130
_reflns_threshold_expression 'I > 2\s(I)'
_cod_data_source_file d0sc03290e2.cif
_cod_data_source_block A2L3-R
_cod_database_code 1558811
_shelx_shelxl_version_number 2014/7
_chemical_oxdiff_formula 'C H O N S'
_shelx_space_group_comment
;
The symmetry employed for this shelxl refinement is uniquely defined
by the following loop, which should always be used as a source of
symmetry information in preference to the above space-group names.
They are only intended as comments.
;
_shelx_estimated_absorpt_t_max 0.865
_shelx_estimated_absorpt_t_min 0.865
_reflns_odcompleteness_completeness 96.35
_reflns_odcompleteness_iscentric 1
_reflns_odcompleteness_theta 61.08
_olex2_refinement_description
;
1. Twinned data refinement
 Scales: -9(10)
 10(10)
2. Fixed Uiso
 At 1.2 times of:
  All C(H) groups, All C(H,H) groups, All N(H) groups
 At 1.5 times of:
  All C(H,H,H) groups
3. Restrained distances
 N10-C61
 1.45 with sigma of 0.01
 N10-C60
 1.4 with sigma of 0.01
 C33-C32 = C40-C38 = C45-C42
 1.45 with sigma of 0.01
 N6-C62 = N6-C93
 1.45 with sigma of 0.01
 C62-C61
 1.48 with sigma of 0.01
 C93-C62
 2.3 with sigma of 0.02
 H62A-H93B
 2.11 with sigma of 0.01
 H53_$1-H8
 2.11 with sigma of 0.01
4. Rigid bond restraints
 All non-hydrogen atoms
 with sigma for 1-2 distances of 0.01 and sigma for 1-3 distances of 0.01
5. Uiso/Uaniso restraints and constraints
All non-hydrogen atoms have similar U: within 2A with sigma of 0.01 and sigma
for terminal atoms of 0.02
6.a Riding coordinates:
 N5(H5), N7(H7), N11(H11), N14(H14)
6.b Secondary CH2 refined with riding coordinates:
 C1(H1A,H1B), C2(H2A,H2B), C3(H3A,H3B), C15(H15A,H15B), C16(H16A,H16B),
 C17(H17A,H17B), C29(H29A,H29B), C30(H30A,H30B), C31(H31A,H31B), C32(H32A,H32B),
  C33(H33A,H33B), C34(H34A,H34B), C46(H46A,H46B), C47(H47A,H47B), C48(H48A,
 H48B), C60(H60A,H60B), C61(H61A,H61B), C62(H62A,H62B), C63(H63A,H63B),
 C64(H64A,H64B), C65(H65A,H65B), C77(H77A,H77B), C78(H78A,H78B), C79(H79A,H79B),
  C91(H91A,H91B), C92(H92A,H92B), C93(H93A,H93B)
6.c Aromatic/amide H refined with riding coordinates:
 N2(H2), C58(H58), C59(H59), C56(H56), N10(H10), C5(H5A), C7(H7A), C8(H8),
 C10(H10A), C22(H22), C25(H25), C27(H27), C28(H28), C37(H37), C36(H36),
 C41(H41), C53(H53), C67(H67), C69(H69), C70(H70), C72(H72), C84(H84), C90(H90),
  C89(H89), C87(H87), C39(H39)
6.d Fitted hexagon refined as free rotating group:
 N9(C57,C58,C59,C55,C56), C4(N3,C5,C6,C7,C8), C86(C90,C89,C88,N13,C87)
6.e Idealised Me refined as rotating group:
 C13(H13A,H13B,H13C), C21(H21A,H21B,H21C), C44(H44A,H44B,H44C), C52(H52A,H52B,
 H52C), C75(H75A,H75B,H75C), C83(H83A,H83B,H83C)
;
_olex2_submission_special_instructions 'No special instructions were received'
_oxdiff_exptl_absorpt_empirical_details
;
Empirical correction (ABSPACK) includes:
- Absorption correction using spherical harmonics
- Frame scaling
;
_oxdiff_exptl_absorpt_empirical_full_max 2.018
_oxdiff_exptl_absorpt_empirical_full_min 0.573

loop_
_space_group_symop_operation_xyz
'x, y, z'
'-x, y+1/2, -z+1/2'
'-x, -y, -z'
'x, -y-1/2, z-1/2'

loop_
_atom_site_label
_atom_site_type_symbol
_atom_site_fract_x
_atom_site_fract_y
_atom_site_fract_z
_atom_site_U_iso_or_equiv
_atom_site_adp_type
_atom_site_occupancy
_atom_site_site_symmetry_order
_atom_site_calc_flag
_atom_site_refinement_flags_posn
_atom_site_refinement_flags_adp
_atom_site_refinement_flags_occupancy
_atom_site_disorder_assembly
_atom_site_disorder_group
S1 S 0.5754(2) -0.0016(3) 0.16049(13) 0.1178(13) Uani 1 1 d . U . . .
S2 S 0.3353(2) -0.1511(3) 0.11660(14) 0.1192(13) Uani 1 1 d . U . . .
S3 S 0.6295(2) -0.2794(3) 0.16135(14) 0.1219(14) Uani 1 1 d . U . . .
S4 S 0.4515(2) -0.4286(3) 0.05206(12) 0.1035(11) Uani 1 1 d . U . . .
S5 S 0.64144(15) 0.02633(18) 0.04597(10) 0.0803(9) Uani 1 1 d . U . . .
S6 S 0.41511(16) -0.2048(2) 0.01765(9) 0.0792(8) Uani 1 1 d . U . . .
N1 N 0.9686(6) -0.0245(9) 0.2709(4) 0.114(3) Uani 1 1 d . U . . .
N2 N 0.8392(6) -0.0318(10) 0.2994(4) 0.118(3) Uani 1 1 d . U . . .
H2 H 0.8397 0.0090 0.2818 0.142 Uiso 1 1 calc R . . . .
N4 N 0.1976(7) -0.1546(9) 0.0165(4) 0.120(3) Uani 1 1 d . U . . .
N5 N 0.0988(7) -0.1658(10) -0.0358(4) 0.130(3) Uani 1 1 d . U . . .
H5 H 0.0717 -0.1488 -0.0175 0.156 Uiso 1 1 d R . . . .
N6 N 0.0458(7) -0.3455(10) -0.0574(5) 0.148(3) Uani 1 1 d D U . . .
N7 N 0.9446(8) -0.1826(10) 0.2272(5) 0.141(4) Uani 1 1 d . U . . .
H7 H 0.9332 -0.2168 0.2471 0.169 Uiso 1 1 d R . . . .
N9 N 0.2424(5) -0.3910(9) 0.0271(3) 0.140(3) Uani 1 1 d . U . . .
C57 C 0.1977(4) -0.3924(10) 0.0566(4) 0.154(4) Uani 1 1 d G U . . .
C58 C 0.2161(5) -0.4130(11) 0.0946(3) 0.156(4) Uani 1 1 d G U . . .
H58 H 0.1862 -0.4140 0.1143 0.187 Uiso 1 1 calc R . . . .
C59 C 0.2793(6) -0.4322(10) 0.1030(3) 0.148(4) Uani 1 1 d G U . . .
H59 H 0.2917 -0.4460 0.1284 0.178 Uiso 1 1 calc R . . . .
C55 C 0.3241(4) -0.4308(9) 0.0735(3) 0.118(3) Uani 1 1 d G U . . .
C56 C 0.3057(5) -0.4102(8) 0.0356(3) 0.124(3) Uani 1 1 d G U . . .
H56 H 0.3356 -0.4092 0.0158 0.149 Uiso 1 1 calc R . . . .
N10 N 0.1040(6) -0.3710(12) 0.0170(5) 0.159(4) Uani 1 1 d D U . . .
H10 H 0.1259 -0.3872 -0.0028 0.191 Uiso 1 1 calc R . . . .
N11 N 0.8974(5) 0.0620(8) 0.2079(3) 0.099(3) Uani 1 1 d . U . . .
H11 H 0.8852 0.0120 0.2173 0.119 Uiso 1 1 d R . . . .
N12 N 0.8233(6) -0.0100(8) 0.1479(4) 0.100(3) Uani 1 1 d . U . . .
N14 N 0.1594(7) -0.3752(11) -0.0963(4) 0.134(3) Uani 1 1 d . U . . .
H14 H 0.1728 -0.4296 -0.0902 0.161 Uiso 1 1 d R . . . .
C1 C 0.9530(8) 0.0013(13) 0.3090(5) 0.124(3) Uani 1 1 d . U . . .
H1A H 0.9435 0.0643 0.3094 0.148 Uiso 1 1 calc R . . . .
H1B H 0.9891 -0.0091 0.3262 0.148 Uiso 1 1 calc R . . . .
C2 C 0.8936(8) -0.0530(12) 0.3241(5) 0.120(3) Uani 1 1 d . U . . .
H2A H 0.9023 -0.1162 0.3231 0.144 Uiso 1 1 calc R . . . .
H2B H 0.8847 -0.0370 0.3509 0.144 Uiso 1 1 calc R . . . .
C3 C 0.7868(7) -0.0838(12) 0.3070(5) 0.113(3) Uani 1 1 d . U . . .
H3A H 0.7735 -0.0740 0.3337 0.136 Uiso 1 1 calc R . . . .
H3B H 0.7982 -0.1460 0.3045 0.136 Uiso 1 1 calc R . . . .
C4 C 0.7329(3) -0.0636(7) 0.2801(2) 0.104(3) Uani 1 1 d . U . . .
N3 N 0.7364(3) -0.0667(6) 0.2397(2) 0.109(3) Uani 1 1 d G U . . .
C5 C 0.6830(4) -0.0476(6) 0.21712(18) 0.099(3) Uani 1 1 d G U . . .
H5A H 0.6853 -0.0497 0.1901 0.118 Uiso 1 1 calc R . . . .
C6 C 0.6261(3) -0.0253(7) 0.2349(2) 0.094(3) Uani 1 1 d G U . . .
C7 C 0.6226(3) -0.0222(6) 0.2753(2) 0.097(3) Uani 1 1 d G U . . .
H7A H 0.5846 -0.0073 0.2872 0.117 Uiso 1 1 calc R . . . .
C8 C 0.6760(4) -0.0413(7) 0.29792(18) 0.096(3) Uani 1 1 d G U . . .
H8 H 0.6737 -0.0392 0.3249 0.116 Uiso 1 1 calc DR . . . .
C9 C 0.5707(7) 0.0014(10) 0.2106(4) 0.099(3) Uani 1 1 d . U . . .
C10 C 0.5160(6) 0.0351(10) 0.2233(4) 0.099(3) Uani 1 1 d . U . . .
H10A H 0.5074 0.0432 0.2496 0.118 Uiso 1 1 calc R . . . .
C11 C 0.4722(7) 0.0572(11) 0.1933(5) 0.102(3) Uani 1 1 d . U . . .
C12 C 0.4974(7) 0.0414(12) 0.1555(5) 0.108(3) Uani 1 1 d . U . . .
C13 C 0.4751(7) 0.0613(12) 0.1180(5) 0.114(4) Uani 1 1 d . U . . .
H13A H 0.5098 0.0590 0.1000 0.172 Uiso 1 1 calc GR . . . .
H13B H 0.4569 0.1198 0.1178 0.172 Uiso 1 1 calc GR . . . .
H13C H 0.4434 0.0187 0.1104 0.172 Uiso 1 1 calc GR . . . .
C14 C 0.4083(7) 0.0974(11) 0.1995(5) 0.105(3) Uani 1 1 d . U . . .
C15 C 0.3977(7) 0.1626(12) 0.2303(5) 0.115(3) Uani 1 1 d . U . . .
H15A H 0.4297 0.2090 0.2296 0.138 Uiso 1 1 calc R . . . .
H15B H 0.3989 0.1346 0.2557 0.138 Uiso 1 1 calc R . . . .
C16 C 0.3342(8) 0.1991(12) 0.2218(5) 0.121(3) Uani 1 1 d . U . . .
H16A H 0.3366 0.2512 0.2052 0.145 Uiso 1 1 calc R . . . .
H16B H 0.3119 0.2142 0.2454 0.145 Uiso 1 1 calc R . . . .
C17 C 0.3009(8) 0.1161(13) 0.1993(5) 0.121(3) Uani 1 1 d . U . . .
H17A H 0.2790 0.0777 0.2175 0.146 Uiso 1 1 calc R . . . .
H17B H 0.2710 0.1366 0.1796 0.146 Uiso 1 1 calc R . . . .
C18 C 0.3537(7) 0.0713(12) 0.1820(5) 0.111(3) Uani 1 1 d . U . . .
C19 C 0.3417(7) 0.0013(12) 0.1530(5) 0.108(3) Uani 1 1 d . U . . .
C20 C 0.3592(8) -0.0863(12) 0.1572(5) 0.114(3) Uani 1 1 d . U . . .
C21 C 0.3973(8) -0.1351(13) 0.1862(5) 0.127(5) Uani 1 1 d . U . . .
H21A H 0.3918 -0.1978 0.1823 0.190 Uiso 1 1 calc GR . . . .
H21B H 0.3837 -0.1193 0.2119 0.190 Uiso 1 1 calc GR . . . .
H21C H 0.4413 -0.1200 0.1833 0.190 Uiso 1 1 calc GR . . . .
C22 C 0.3046(7) 0.0138(12) 0.1200(5) 0.110(3) Uani 1 1 d . U . . .
H22 H 0.2852 0.0680 0.1144 0.132 Uiso 1 1 calc R . . . .
C23 C 0.2982(8) -0.0561(12) 0.0969(5) 0.114(3) Uani 1 1 d . U . . .
C24 C 0.2606(8) -0.0637(12) 0.0607(5) 0.114(3) Uani 1 1 d . U . . .
C25 C 0.2339(9) -0.1477(12) 0.0478(5) 0.120(3) Uani 1 1 d . U . . .
H25 H 0.2428 -0.1986 0.0622 0.144 Uiso 1 1 calc R . . . .
C26 C 0.1855(8) -0.0841(11) -0.0043(5) 0.112(3) Uani 1 1 d . U . . .
C27 C 0.2090(8) -0.0008(11) 0.0059(5) 0.108(3) Uani 1 1 d . U . . .
H27 H 0.1998 0.0482 -0.0097 0.129 Uiso 1 1 calc R . . . .
C28 C 0.2460(8) 0.0099(11) 0.0391(5) 0.110(3) Uani 1 1 d . U . . .
H28 H 0.2607 0.0658 0.0465 0.132 Uiso 1 1 calc R . . . .
C29 C 0.1486(8) -0.0950(12) -0.0404(5) 0.120(3) Uani 1 1 d . U . . .
H29A H 0.1768 -0.1111 -0.0614 0.144 Uiso 1 1 calc R . . . .
H29B H 0.1283 -0.0391 -0.0471 0.144 Uiso 1 1 calc R . . . .
C30 C 0.0627(10) -0.1856(15) -0.0714(6) 0.146(4) Uani 1 1 d . U . . .
H30A H 0.0407 -0.1323 -0.0798 0.175 Uiso 1 1 calc R . . . .
H30B H 0.0921 -0.2021 -0.0918 0.175 Uiso 1 1 calc R . . . .
C31 C 0.0187(10) -0.2535(15) -0.0667(7) 0.154(4) Uani 1 1 d . U . . .
H31A H -0.0064 -0.2579 -0.0904 0.184 Uiso 1 1 calc R . . . .
H31B H -0.0098 -0.2368 -0.0459 0.184 Uiso 1 1 calc R . . . .
C32 C 1.0082(8) -0.0987(11) 0.2723(5) 0.123(3) Uani 1 1 d D U . . .
H32A H 0.9939 -0.1385 0.2926 0.148 Uiso 1 1 calc R . . . .
H32B H 1.0511 -0.0799 0.2789 0.148 Uiso 1 1 calc R . . . .
C33 C 1.0088(9) -0.1459(12) 0.2356(5) 0.136(4) Uani 1 1 d D U . . .
H33A H 1.0396 -0.1938 0.2368 0.164 Uiso 1 1 calc R . . . .
H33B H 1.0211 -0.1057 0.2149 0.164 Uiso 1 1 calc R . . . .
C34 C 0.9412(10) -0.2382(12) 0.1905(6) 0.142(4) Uani 1 1 d . U . . .
H34A H 0.9535 -0.2019 0.1685 0.170 Uiso 1 1 calc R . . . .
H34B H 0.9712 -0.2868 0.1927 0.170 Uiso 1 1 calc R . . . .
C35 C 0.8786(10) -0.2741(13) 0.1832(7) 0.142(3) Uani 1 1 d . U . . .
N8 N 0.8336(8) -0.2159(10) 0.1840(5) 0.142(3) Uani 1 1 d . U . . .
C38 C 0.7535(8) -0.3316(10) 0.1749(6) 0.129(3) Uani 1 1 d D U . . .
C37 C 0.8020(9) -0.3898(12) 0.1761(6) 0.144(4) Uani 1 1 d . U . . .
H37 H 0.7942 -0.4505 0.1747 0.172 Uiso 1 1 calc R . . . .
C36 C 0.8654(10) -0.3578(12) 0.1796(7) 0.148(4) Uani 1 1 d . U . . .
H36 H 0.8986 -0.3985 0.1792 0.177 Uiso 1 1 calc R . . . .
C40 C 0.6871(7) -0.3559(10) 0.1682(5) 0.119(3) Uani 1 1 d D U . . .
C41 C 0.6592(8) -0.4396(9) 0.1720(5) 0.108(3) Uani 1 1 d . U . . .
H41 H 0.6838 -0.4897 0.1772 0.130 Uiso 1 1 calc R . . . .
C42 C 0.5959(8) -0.4455(9) 0.1679(5) 0.110(3) Uani 1 1 d D U . . .
C43 C 0.5712(9) -0.3541(10) 0.1601(5) 0.119(3) Uani 1 1 d . U . . .
C44 C 0.5041(8) -0.3280(11) 0.1614(5) 0.125(5) Uani 1 1 d . U . . .
H44A H 0.4986 -0.2826 0.1808 0.188 Uiso 1 1 calc GR . . . .
H44B H 0.4787 -0.3787 0.1680 0.188 Uiso 1 1 calc GR . . . .
H44C H 0.4911 -0.3056 0.1364 0.188 Uiso 1 1 calc GR . . . .
C45 C 0.5595(7) -0.5279(9) 0.1702(4) 0.105(3) Uani 1 1 d D U . . .
C46 C 0.5804(9) -0.5972(11) 0.2003(5) 0.117(3) Uani 1 1 d . U . . .
H46A H 0.5838 -0.5715 0.2261 0.141 Uiso 1 1 calc R . . . .
H46B H 0.6208 -0.6236 0.1934 0.141 Uiso 1 1 calc R . . . .
C47 C 0.5249(9) -0.6672(12) 0.1978(6) 0.131(4) Uani 1 1 d . U . . .
H47A H 0.5420 -0.7265 0.1944 0.158 Uiso 1 1 calc R . . . .
H47B H 0.5003 -0.6661 0.2215 0.158 Uiso 1 1 calc R . . . .
C48 C 0.4850(8) -0.6430(11) 0.1643(5) 0.115(3) Uani 1 1 d . U . . .
H48A H 0.4878 -0.6882 0.1443 0.138 Uiso 1 1 calc R . . . .
H48B H 0.4410 -0.6383 0.1723 0.138 Uiso 1 1 calc R . . . .
C49 C 0.5057(8) -0.5629(10) 0.1501(5) 0.105(3) Uani 1 1 d . U . . .
C50 C 0.4754(8) -0.5114(10) 0.1171(4) 0.101(3) Uani 1 1 d . U . . .
C51 C 0.5076(8) -0.4772(10) 0.0818(5) 0.103(3) Uani 1 1 d . U . . .
C52 C 0.5703(8) -0.4755(11) 0.0727(5) 0.114(4) Uani 1 1 d . U . . .
H52A H 0.5752 -0.4879 0.0455 0.170 Uiso 1 1 calc GR . . . .
H52B H 0.5925 -0.5195 0.0878 0.170 Uiso 1 1 calc GR . . . .
H52C H 0.5874 -0.4178 0.0784 0.170 Uiso 1 1 calc GR . . . .
C53 C 0.4134(6) -0.5038(9) 0.1112(3) 0.099(3) Uani 1 1 d . U . . .
H53 H 0.3865 -0.5336 0.1281 0.118 Uiso 1 1 calc DR . . . .
C54 C 0.3883(8) -0.4580(10) 0.0837(5) 0.103(3) Uani 1 1 d . U . . .
C60 C 0.1289(9) -0.3608(17) 0.0542(6) 0.165(4) Uani 1 1 d D U . . .
H60A H 0.1035 -0.3945 0.0724 0.198 Uiso 1 1 calc R . . . .
H60B H 0.1269 -0.2987 0.0616 0.198 Uiso 1 1 calc R . . . .
C61 C 0.0373(7) -0.3511(14) 0.0153(5) 0.151(4) Uani 1 1 d D U . . .
H61A H 0.0297 -0.2877 0.0167 0.181 Uiso 1 1 calc R . . . .
H61B H 0.0146 -0.3805 0.0361 0.181 Uiso 1 1 calc R . . . .
C62 C 0.0192(9) -0.3871(14) -0.0230(4) 0.153(4) Uani 1 1 d D U . . .
H62A H 0.0307 -0.4495 -0.0234 0.184 Uiso 1 1 calc DR . . . .
H62B H -0.0267 -0.3841 -0.0253 0.184 Uiso 1 1 calc R . . . .
C63 C 0.9953(8) 0.0524(10) 0.2486(5) 0.111(3) Uani 1 1 d . U . . .
H63A H 1.0191 0.0307 0.2264 0.134 Uiso 1 1 calc R . . . .
H63B H 1.0238 0.0865 0.2651 0.134 Uiso 1 1 calc R . . . .
C64 C 0.9403(7) 0.1111(10) 0.2345(5) 0.107(3) Uani 1 1 d . U . . .
H64A H 0.9166 0.1320 0.2568 0.128 Uiso 1 1 calc R . . . .
H64B H 0.9572 0.1626 0.2211 0.128 Uiso 1 1 calc R . . . .
C65 C 0.8455(7) 0.1161(9) 0.1942(4) 0.097(3) Uani 1 1 d . U . . .
H65A H 0.8624 0.1706 0.1834 0.117 Uiso 1 1 calc R . . . .
H65B H 0.8191 0.1318 0.2162 0.117 Uiso 1 1 calc R . . . .
C66 C 0.8057(6) 0.0723(8) 0.1645(4) 0.086(2) Uani 1 1 d . U . . .
C67 C 0.7849(6) -0.0472(9) 0.1181(4) 0.089(3) Uani 1 1 d . U . . .
H67 H 0.7961 -0.1005 0.1063 0.107 Uiso 1 1 calc R . . . .
C68 C 0.7285(6) -0.0009(8) 0.1064(4) 0.079(2) Uani 1 1 d . U . . .
C69 C 0.7174(6) 0.0781(7) 0.1243(4) 0.078(2) Uani 1 1 d . U . . .
H69 H 0.6820 0.1105 0.1163 0.093 Uiso 1 1 calc R . . . .
C70 C 0.7538(5) 0.1123(7) 0.1526(3) 0.073(2) Uani 1 1 d . U . . .
H70 H 0.7421 0.1656 0.1642 0.088 Uiso 1 1 calc R . . . .
C71 C 0.6905(6) -0.0375(7) 0.0752(4) 0.078(2) Uani 1 1 d . U . . .
C72 C 0.6888(6) -0.1252(8) 0.0626(4) 0.081(2) Uani 1 1 d . U . . .
H72 H 0.7108 -0.1710 0.0749 0.097 Uiso 1 1 calc R . . . .
C73 C 0.6503(6) -0.1377(7) 0.0292(4) 0.079(2) Uani 1 1 d . U . . .
C74 C 0.6191(6) -0.0621(7) 0.0157(4) 0.077(2) Uani 1 1 d . U . . .
C75 C 0.5803(6) -0.0507(8) -0.0183(4) 0.084(3) Uani 1 1 d . U . . .
H75A H 0.5610 0.0071 -0.0178 0.127 Uiso 1 1 calc GR . . . .
H75B H 0.5478 -0.0954 -0.0189 0.127 Uiso 1 1 calc GR . . . .
H75C H 0.6061 -0.0560 -0.0412 0.127 Uiso 1 1 calc GR . . . .
C76 C 0.6463(6) -0.2271(8) 0.0101(4) 0.089(2) Uani 1 1 d . U . . .
C77 C 0.7070(7) -0.2756(9) 0.0014(5) 0.106(3) Uani 1 1 d . U . . .
H77A H 0.7319 -0.2850 0.0250 0.127 Uiso 1 1 calc R . . . .
H77B H 0.7324 -0.2428 -0.0171 0.127 Uiso 1 1 calc R . . . .
C78 C 0.6848(7) -0.3648(10) -0.0160(5) 0.114(3) Uani 1 1 d . U . . .
H78A H 0.7090 -0.3791 -0.0390 0.136 Uiso 1 1 calc R . . . .
H78B H 0.6903 -0.4123 0.0029 0.136 Uiso 1 1 calc R . . . .
C79 C 0.6163(7) -0.3537(9) -0.0262(5) 0.106(3) Uani 1 1 d . U . . .
H79A H 0.5919 -0.4049 -0.0179 0.127 Uiso 1 1 calc R . . . .
H79B H 0.6107 -0.3458 -0.0540 0.127 Uiso 1 1 calc R . . . .
C80 C 0.5954(6) -0.2692(8) -0.0038(4) 0.087(2) Uani 1 1 d . U . . .
C81 C 0.5265(6) -0.2490(8) -0.0031(4) 0.080(2) Uani 1 1 d . U . . .
C82 C 0.4936(6) -0.2125(7) 0.0276(4) 0.076(2) Uani 1 1 d . U . . .
C83 C 0.5191(6) -0.1875(9) 0.0682(4) 0.091(3) Uani 1 1 d . U . . .
H83A H 0.5288 -0.1252 0.0688 0.136 Uiso 1 1 calc GR . . . .
H83B H 0.5569 -0.2210 0.0737 0.136 Uiso 1 1 calc GR . . . .
H83C H 0.4876 -0.2006 0.0874 0.136 Uiso 1 1 calc GR . . . .
C84 C 0.4857(6) -0.2699(7) -0.0334(4) 0.080(2) Uani 1 1 d . U . . .
H84 H 0.5000 -0.2945 -0.0566 0.096 Uiso 1 1 calc R . . . .
C85 C 0.4249(6) -0.2527(8) -0.0274(4) 0.080(2) Uani 1 1 d . U . . .
C86 C 0.3673(3) -0.2654(6) -0.0542(2) 0.087(2) Uani 1 1 d . U . . .
C90 C 0.3757(3) -0.3006(6) -0.0912(2) 0.096(3) Uani 1 1 d G U . . .
H90 H 0.4165 -0.3100 -0.1006 0.115 Uiso 1 1 calc R . . . .
C89 C 0.3232(4) -0.3217(6) -0.1142(2) 0.102(3) Uani 1 1 d G U . . .
H89 H 0.3288 -0.3453 -0.1390 0.123 Uiso 1 1 calc R . . . .
C88 C 0.2623(4) -0.3077(6) -0.1002(2) 0.103(3) Uani 1 1 d G U . . .
N13 N 0.2539(3) -0.2724(6) -0.0632(2) 0.102(3) Uani 1 1 d G U . . .
C87 C 0.3064(4) -0.2513(6) -0.04016(19) 0.091(3) Uani 1 1 d G U . . .
H87 H 0.3008 -0.2277 -0.0154 0.109 Uiso 1 1 calc R . . . .
C91 C 0.2068(8) -0.3301(12) -0.1218(5) 0.120(3) Uani 1 1 d . U . . .
H91A H 0.2180 -0.3692 -0.1431 0.143 Uiso 1 1 calc R . . . .
H91B H 0.1881 -0.2766 -0.1327 0.143 Uiso 1 1 calc R . . . .
C92 C 0.1006(9) -0.3843(15) -0.1184(6) 0.147(4) Uani 1 1 d . U . . .
H92A H 0.1046 -0.4310 -0.1377 0.177 Uiso 1 1 calc R . . . .
H92B H 0.0906 -0.3292 -0.1317 0.177 Uiso 1 1 calc R . . . .
C93 C 0.0497(9) -0.4067(14) -0.0904(4) 0.155(4) Uani 1 1 d D U . . .
H93A H 0.0092 -0.4068 -0.1042 0.186 Uiso 1 1 calc R . . . .
H93B H 0.0570 -0.4663 -0.0806 0.186 Uiso 1 1 calc DR . . . .
C39 C 0.7713(10) -0.2429(11) 0.1772(6) 0.133(4) Uani 1 1 d . U . . .
H39 H 0.7402 -0.1996 0.1741 0.160 Uiso 1 1 calc R . . . .

loop_
_atom_site_aniso_label
_atom_site_aniso_U_11
_atom_site_aniso_U_22
_atom_site_aniso_U_33
_atom_site_aniso_U_23
_atom_site_aniso_U_13
_atom_site_aniso_U_12
S1 0.090(2) 0.150(4) 0.113(3) 0.006(3) -0.002(2) 0.000(2)
S2 0.119(3) 0.112(3) 0.126(3) -0.003(2) -0.003(2) 0.001(2)
S3 0.143(3) 0.074(2) 0.147(3) -0.006(2) -0.034(3) 0.016(2)
S4 0.117(3) 0.085(2) 0.108(2) -0.0020(18) -0.005(2) -0.013(2)
S5 0.0858(19) 0.0534(15) 0.101(2) 0.0034(14) -0.0193(16) 0.0023(14)
S6 0.0874(19) 0.0663(17) 0.0838(18) -0.0016(14) -0.0037(15) -0.0072(15)
N1 0.104(6) 0.106(6) 0.132(6) 0.017(5) -0.034(5) -0.007(5)
N2 0.108(6) 0.126(7) 0.120(7) 0.024(6) -0.024(5) -0.008(6)
N4 0.140(7) 0.098(6) 0.122(7) -0.003(5) -0.006(6) 0.006(6)
N5 0.127(7) 0.122(7) 0.141(7) 0.003(6) -0.014(6) -0.011(6)
N6 0.109(6) 0.155(7) 0.180(7) -0.008(6) -0.016(6) -0.025(6)
N7 0.145(7) 0.100(7) 0.176(8) 0.015(6) -0.011(7) -0.021(6)
N9 0.111(6) 0.152(8) 0.156(7) 0.042(7) 0.006(5) -0.006(7)
C57 0.113(6) 0.187(8) 0.164(7) 0.052(7) 0.015(5) -0.003(7)
C58 0.119(6) 0.195(9) 0.154(7) 0.050(8) 0.016(6) 0.004(8)
C59 0.125(6) 0.178(9) 0.141(7) 0.037(8) 0.013(6) 0.003(8)
C55 0.109(5) 0.126(7) 0.119(6) 0.025(6) 0.002(5) -0.006(6)
C56 0.103(6) 0.136(8) 0.134(7) 0.038(7) -0.001(6) -0.003(7)
N10 0.101(6) 0.182(9) 0.195(9) 0.035(8) 0.006(6) -0.019(7)
N11 0.093(6) 0.081(5) 0.122(6) -0.002(5) -0.031(5) 0.000(5)
N12 0.097(6) 0.082(5) 0.119(6) -0.004(5) -0.016(5) 0.012(5)
N14 0.121(6) 0.131(7) 0.150(8) -0.012(7) -0.026(6) -0.035(6)
C1 0.114(6) 0.122(7) 0.133(7) 0.009(6) -0.037(6) -0.007(6)
C2 0.109(6) 0.125(8) 0.127(7) 0.013(7) -0.031(5) -0.002(6)
C3 0.099(6) 0.122(7) 0.118(7) 0.025(6) -0.015(6) 0.004(6)
C4 0.094(5) 0.107(6) 0.110(5) 0.018(6) -0.008(5) 0.012(5)
N3 0.107(6) 0.106(6) 0.114(5) 0.009(6) -0.005(5) 0.015(5)
C5 0.099(6) 0.092(6) 0.105(6) 0.006(6) -0.008(5) 0.006(6)
C6 0.088(5) 0.092(6) 0.102(5) 0.009(5) -0.006(4) -0.001(5)
C7 0.087(6) 0.101(7) 0.104(5) 0.015(6) -0.007(5) 0.001(6)
C8 0.087(5) 0.104(7) 0.098(6) 0.021(6) -0.005(5) 0.001(6)
C9 0.085(5) 0.109(6) 0.104(5) 0.005(5) -0.007(4) -0.002(5)
C10 0.079(5) 0.112(7) 0.105(5) 0.009(6) -0.005(5) -0.011(5)
C11 0.085(5) 0.115(6) 0.107(5) 0.008(5) -0.008(4) -0.008(5)
C12 0.091(5) 0.125(7) 0.107(5) 0.003(6) -0.006(5) 0.000(5)
C13 0.096(9) 0.134(11) 0.113(7) 0.014(9) 0.003(7) 0.002(8)
C14 0.087(5) 0.115(6) 0.112(6) 0.010(5) -0.005(5) 0.002(5)
C15 0.098(6) 0.128(8) 0.119(7) 0.008(6) -0.001(6) 0.002(6)
C16 0.104(7) 0.127(8) 0.130(8) 0.000(6) -0.005(6) 0.012(6)
C17 0.097(6) 0.134(8) 0.133(8) -0.005(6) -0.006(6) 0.012(6)
C18 0.090(5) 0.123(6) 0.121(6) 0.004(5) -0.005(5) 0.007(5)
C19 0.090(6) 0.117(5) 0.118(6) 0.008(5) -0.002(5) 0.001(5)
C20 0.106(6) 0.116(6) 0.121(6) 0.008(5) -0.003(5) -0.006(6)
C21 0.114(11) 0.131(11) 0.134(10) 0.019(9) -0.013(8) -0.003(9)
C22 0.096(6) 0.117(6) 0.117(6) 0.010(5) -0.005(5) -0.003(6)
C23 0.109(6) 0.117(6) 0.118(6) 0.005(5) -0.002(5) 0.007(5)
C24 0.117(6) 0.108(6) 0.118(6) 0.004(5) -0.002(5) 0.004(5)
C25 0.135(8) 0.104(6) 0.121(7) 0.001(6) -0.004(6) 0.008(6)
C26 0.121(7) 0.094(6) 0.121(6) 0.002(5) -0.003(5) 0.003(5)
C27 0.111(7) 0.097(6) 0.116(7) 0.007(6) -0.004(5) 0.003(6)
C28 0.110(7) 0.101(6) 0.120(7) 0.003(6) -0.004(6) 0.003(6)
C29 0.124(7) 0.106(7) 0.131(7) 0.000(6) -0.011(6) -0.002(6)
C30 0.133(8) 0.147(8) 0.157(8) 0.003(7) -0.023(7) -0.015(7)
C31 0.128(8) 0.161(8) 0.172(8) -0.001(7) -0.023(7) -0.026(6)
C32 0.113(7) 0.104(7) 0.151(8) 0.022(6) -0.023(7) -0.003(6)
C33 0.135(8) 0.107(7) 0.167(8) 0.019(6) -0.015(7) -0.011(6)
C34 0.145(7) 0.095(7) 0.185(9) 0.010(6) -0.010(8) -0.013(6)
C35 0.138(7) 0.089(6) 0.197(8) 0.008(6) -0.019(7) 0.000(5)
N8 0.146(7) 0.086(6) 0.193(8) 0.010(7) -0.011(8) 0.001(5)
C38 0.141(5) 0.070(5) 0.177(7) 0.004(6) -0.026(7) 0.013(5)
C37 0.138(7) 0.085(6) 0.207(9) 0.007(7) -0.036(8) 0.011(5)
C36 0.138(7) 0.091(6) 0.214(9) 0.005(8) -0.032(8) 0.005(6)
C40 0.140(5) 0.070(5) 0.146(6) 0.003(5) -0.027(6) 0.018(4)
C41 0.132(6) 0.067(5) 0.126(7) -0.012(6) -0.029(7) 0.016(5)
C42 0.130(6) 0.080(4) 0.119(6) -0.010(5) -0.024(6) 0.023(4)
C43 0.135(5) 0.082(5) 0.139(7) -0.020(6) -0.039(6) 0.022(5)
C44 0.129(7) 0.095(9) 0.152(12) -0.042(9) -0.021(10) 0.030(7)
C45 0.116(6) 0.092(5) 0.105(6) -0.004(5) -0.008(5) 0.022(5)
C46 0.132(7) 0.103(7) 0.117(7) 0.007(6) -0.005(6) 0.020(6)
C47 0.144(8) 0.113(7) 0.137(8) 0.017(6) -0.003(7) 0.012(6)
C48 0.120(7) 0.102(6) 0.124(7) 0.007(6) 0.004(6) 0.018(6)
C49 0.116(6) 0.091(6) 0.107(6) -0.005(5) -0.001(5) 0.014(5)
C50 0.110(5) 0.088(5) 0.106(5) -0.005(4) -0.008(5) 0.000(5)
C51 0.116(5) 0.082(6) 0.111(6) 0.000(5) -0.003(5) -0.007(5)
C52 0.124(7) 0.098(9) 0.118(10) 0.008(8) -0.004(7) -0.004(8)
C53 0.109(6) 0.082(6) 0.105(6) -0.003(5) -0.007(5) 0.000(6)
C54 0.111(5) 0.091(6) 0.108(6) 0.006(5) -0.006(4) -0.008(5)
C60 0.114(6) 0.195(9) 0.187(9) 0.044(9) 0.009(6) -0.004(8)
C61 0.097(6) 0.163(9) 0.193(8) 0.017(8) 0.008(7) -0.022(8)
C62 0.100(7) 0.163(9) 0.197(8) 0.007(7) 0.002(7) -0.024(7)
C63 0.106(7) 0.092(6) 0.135(7) 0.005(6) -0.042(6) -0.010(5)
C64 0.103(6) 0.084(6) 0.133(7) -0.005(5) -0.038(6) -0.007(5)
C65 0.094(6) 0.081(6) 0.116(7) -0.001(5) -0.027(5) 0.004(5)
C66 0.087(5) 0.068(5) 0.103(6) 0.000(4) -0.016(4) 0.001(4)
C67 0.087(6) 0.072(5) 0.108(6) -0.003(5) -0.016(5) 0.017(5)
C68 0.084(5) 0.058(4) 0.097(5) 0.001(4) -0.014(4) 0.004(4)
C69 0.080(5) 0.054(5) 0.099(6) 0.004(4) -0.011(5) 0.007(4)
C70 0.079(5) 0.048(4) 0.092(6) 0.000(4) -0.013(4) 0.002(4)
C71 0.083(5) 0.054(4) 0.097(5) 0.004(4) -0.014(4) 0.005(4)
C72 0.086(6) 0.053(4) 0.104(6) 0.003(4) -0.010(5) -0.001(4)
C73 0.082(5) 0.051(4) 0.106(5) -0.003(4) -0.008(4) -0.008(4)
C74 0.085(5) 0.049(4) 0.096(5) 0.003(4) -0.011(4) -0.010(4)
C75 0.095(8) 0.055(6) 0.104(8) 0.000(5) -0.016(6) -0.016(6)
C76 0.087(5) 0.064(4) 0.117(6) -0.017(4) -0.006(5) 0.007(4)
C77 0.094(5) 0.084(6) 0.141(7) -0.023(6) -0.004(6) 0.010(5)
C78 0.107(6) 0.085(6) 0.149(8) -0.035(6) -0.007(6) 0.015(5)
C79 0.103(6) 0.079(6) 0.135(7) -0.033(5) -0.001(6) 0.001(5)
C80 0.088(4) 0.059(5) 0.115(6) -0.016(4) -0.002(5) -0.004(4)
C81 0.088(4) 0.056(4) 0.095(5) -0.006(4) 0.001(4) -0.014(4)
C82 0.083(5) 0.058(5) 0.087(5) 0.001(4) 0.002(4) -0.014(4)
C83 0.087(7) 0.095(8) 0.091(7) -0.003(6) 0.001(6) -0.019(7)
C84 0.096(5) 0.056(5) 0.088(5) -0.004(4) -0.001(4) -0.005(5)
C85 0.093(4) 0.064(5) 0.084(4) 0.000(4) -0.008(4) -0.016(5)
C86 0.099(5) 0.077(5) 0.085(5) 0.001(4) -0.010(4) -0.004(5)
C90 0.109(6) 0.085(6) 0.092(6) -0.011(5) -0.017(5) 0.000(6)
C89 0.114(6) 0.089(6) 0.102(6) -0.010(5) -0.021(5) 0.001(6)
C88 0.112(5) 0.093(6) 0.104(6) 0.000(5) -0.019(5) -0.015(5)
N13 0.106(5) 0.098(6) 0.101(5) 0.003(5) -0.014(5) -0.014(5)
C87 0.095(5) 0.085(6) 0.091(6) 0.004(5) -0.008(5) -0.015(5)
C91 0.119(6) 0.112(7) 0.127(7) -0.007(6) -0.026(6) -0.026(6)
C92 0.121(7) 0.153(8) 0.168(8) -0.019(8) -0.027(6) -0.037(7)
C93 0.121(7) 0.162(8) 0.182(8) -0.015(7) -0.022(7) -0.034(7)
C39 0.143(7) 0.072(5) 0.185(8) 0.007(7) -0.016(8) 0.008(5)

loop_
_atom_type_symbol
_atom_type_description
_atom_type_scat_dispersion_real
_atom_type_scat_dispersion_imag
_atom_type_scat_source
C C 0.0181 0.0091 'International Tables Vol C Tables 4.2.6.8 and 6.1.1.4'
H H 0.0000 0.0000 'International Tables Vol C Tables 4.2.6.8 and 6.1.1.4'
N N 0.0311 0.0180 'International Tables Vol C Tables 4.2.6.8 and 6.1.1.4'
S S 0.3331 0.5567 'International Tables Vol C Tables 4.2.6.8 and 6.1.1.4'

loop_
_geom_angle_atom_site_label_1
_geom_angle_atom_site_label_2
_geom_angle_atom_site_label_3
_geom_angle
_geom_angle_site_symmetry_1
_geom_angle_site_symmetry_3
_geom_angle_publ_flag
C9 S1 C12 91.5(7) . . ?
C23 S2 C20 88.7(9) . . ?
C43 S3 C40 94.1(8) . . ?
C51 S4 C54 92.6(8) . . ?
C71 S5 C74 94.4(6) . . ?
C82 S6 C85 91.6(6) . . ?
C1 N1 C63 110.8(14) . . ?
C32 N1 C1 109.5(13) . . ?
C32 N1 C63 114.1(14) . . ?
C2 N2 H2 123.5 . . ?
C3 N2 H2 123.5 . . ?
C3 N2 C2 113.0(13) . . ?
C26 N4 C25 119.5(16) . . ?
C29 N5 H5 108.8 . . ?
C30 N5 H5 108.4 . . ?
C30 N5 C29 114.5(15) . . ?
C62 N6 C31 114.4(17) . . ?
C62 N6 C93 112.5(9) . . ?
C93 N6 C31 115.5(17) . . ?
C33 N7 H7 108.6 . . ?
C33 N7 C34 113.8(16) . . ?
C34 N7 H7 107.9 . . ?
C57 N9 C56 120.0 . . ?
N9 C57 C58 120.0 . . ?
N9 C57 C60 127.2(11) . . ?
C58 C57 C60 112.2(11) . . ?
C57 C58 H58 120.0 . . ?
C59 C58 C57 120.0 . . ?
C59 C58 H58 120.0 . . ?
C58 C59 H59 120.0 . . ?
C58 C59 C55 120.0 . . ?
C55 C59 H59 120.0 . . ?
C59 C55 C54 117.1(10) . . ?
C56 C55 C59 120.0 . . ?
C56 C55 C54 122.7(10) . . ?
N9 C56 H56 120.0 . . ?
C55 C56 N9 120.0 . . ?
C55 C56 H56 120.0 . . ?
C60 N10 H10 124.0 . . ?
C60 N10 C61 112.1(16) . . ?
C61 N10 H10 124.0 . . ?
C64 N11 H11 112.8 . . ?
C65 N11 H11 113.0 . . ?
C65 N11 C64 112.2(11) . . ?
C66 N12 C67 119.1(11) . . ?
C91 N14 H14 110.0 . . ?
C92 N14 H14 107.6 . . ?
C92 N14 C91 107.8(15) . . ?
N1 C1 H1A 109.5 . . ?
N1 C1 H1B 109.5 . . ?
N1 C1 C2 110.7(14) . . ?
H1A C1 H1B 108.1 . . ?
C2 C1 H1A 109.5 . . ?
C2 C1 H1B 109.5 . . ?
N2 C2 C1 108.4(13) . . ?
N2 C2 H2A 110.0 . . ?
N2 C2 H2B 110.0 . . ?
C1 C2 H2A 110.0 . . ?
C1 C2 H2B 110.0 . . ?
H2A C2 H2B 108.4 . . ?
N2 C3 H3A 109.2 . . ?
N2 C3 H3B 109.2 . . ?
N2 C3 C4 111.8(12) . . ?
H3A C3 H3B 107.9 . . ?
C4 C3 H3A 109.2 . . ?
C4 C3 H3B 109.2 . . ?
N3 C4 C3 124.4(9) . . ?
N3 C4 C8 120.0 . . ?
C8 C4 C3 115.6(9) . . ?
C4 N3 C5 120.0 . . ?
N3 C5 H5A 120.0 . . ?
N3 C5 C6 120.0 . . ?
C6 C5 H5A 120.0 . . ?
C5 C6 C9 119.6(8) . . ?
C7 C6 C5 120.0 . . ?
C7 C6 C9 120.2(8) . . ?
C6 C7 H7A 120.0 . . ?
C8 C7 C6 120.0 . . ?
C8 C7 H7A 120.0 . . ?
C4 C8 H8 120.0 . . ?
C7 C8 C4 120.0 . . ?
C7 C8 H8 120.0 . . ?
C6 C9 S1 120.1(10) . . ?
C10 C9 S1 113.1(11) . . ?
C10 C9 C6 126.6(13) . . ?
C9 C10 H10A 122.9 . . ?
C9 C10 C11 114.2(14) . . ?
C11 C10 H10A 122.9 . . ?
C10 C11 C12 112.2(14) . . ?
C10 C11 C14 124.9(14) . . ?
C12 C11 C14 122.8(13) . . ?
C11 C12 S1 108.9(11) . . ?
C13 C12 S1 118.1(12) . . ?
C13 C12 C11 132.7(15) . . ?
C12 C13 H13A 109.5 . . ?
C12 C13 H13B 109.5 . . ?
C12 C13 H13C 109.5 . . ?
H13A C13 H13B 109.5 . . ?
H13A C13 H13C 109.5 . . ?
H13B C13 H13C 109.5 . . ?
C15 C14 C11 121.3(14) . . ?
C18 C14 C11 125.7(16) . . ?
C18 C14 C15 112.5(15) . . ?
C14 C15 H15A 110.8 . . ?
C14 C15 H15B 110.8 . . ?
C14 C15 C16 104.5(14) . . ?
H15A C15 H15B 108.9 . . ?
C16 C15 H15A 110.8 . . ?
C16 C15 H15B 110.8 . . ?
C15 C16 H16A 111.5 . . ?
C15 C16 H16B 111.5 . . ?
C15 C16 C17 101.2(14) . . ?
H16A C16 H16B 109.3 . . ?
C17 C16 H16A 111.5 . . ?
C17 C16 H16B 111.5 . . ?
C16 C17 H17A 111.2 . . ?
C16 C17 H17B 111.2 . . ?
H17A C17 H17B 109.1 . . ?
C18 C17 C16 103.0(14) . . ?
C18 C17 H17A 111.2 . . ?
C18 C17 H17B 111.2 . . ?
C14 C18 C17 109.8(16) . . ?
C14 C18 C19 130.5(16) . . ?
C17 C18 C19 119.3(15) . . ?
C20 C19 C18 125.0(15) . . ?
C20 C19 C22 111.3(17) . . ?
C22 C19 C18 123.3(16) . . ?
C19 C20 S2 111.9(13) . . ?
C19 C20 C21 133.8(17) . . ?
C21 C20 S2 114.1(14) . . ?
C20 C21 H21A 109.5 . . ?
C20 C21 H21B 109.5 . . ?
C20 C21 H21C 109.5 . . ?
H21A C21 H21B 109.5 . . ?
H21A C21 H21C 109.5 . . ?
H21B C21 H21C 109.5 . . ?
C19 C22 H22 122.1 . . ?
C23 C22 C19 115.9(17) . . ?
C23 C22 H22 122.1 . . ?
C22 C23 S2 111.9(13) . . ?
C22 C23 C24 128.2(16) . . ?
C24 C23 S2 119.6(14) . . ?
C25 C24 C23 122.0(16) . . ?
C28 C24 C23 120.7(16) . . ?
C28 C24 C25 117.1(16) . . ?
N4 C25 C24 122.6(16) . . ?
N4 C25 H25 118.7 . . ?
C24 C25 H25 118.7 . . ?
N4 C26 C27 121.8(16) . . ?
N4 C26 C29 118.2(16) . . ?
C27 C26 C29 120.0(16) . . ?
C26 C27 H27 119.7 . . ?
C28 C27 C26 120.6(16) . . ?
C28 C27 H27 119.7 . . ?
C24 C28 C27 118.4(16) . . ?
C24 C28 H28 120.8 . . ?
C27 C28 H28 120.8 . . ?
N5 C29 H29A 109.5 . . ?
N5 C29 H29B 109.5 . . ?
C26 C29 N5 110.9(15) . . ?
C26 C29 H29A 109.5 . . ?
C26 C29 H29B 109.5 . . ?
H29A C29 H29B 108.0 . . ?
N5 C30 H30A 108.9 . . ?
N5 C30 H30B 108.9 . . ?
H30A C30 H30B 107.7 . . ?
C31 C30 N5 113.2(19) . . ?
C31 C30 H30A 108.9 . . ?
C31 C30 H30B 108.9 . . ?
N6 C31 H31A 108.2 . . ?
N6 C31 H31B 108.2 . . ?
C30 C31 N6 116.2(18) . . ?
C30 C31 H31A 108.2 . . ?
C30 C31 H31B 108.2 . . ?
H31A C31 H31B 107.4 . . ?
N1 C32 H32A 109.2 . . ?
N1 C32 H32B 109.2 . . ?
N1 C32 C33 112.0(15) . . ?
H32A C32 H32B 107.9 . . ?
C33 C32 H32A 109.2 . . ?
C33 C32 H32B 109.2 . . ?
N7 C33 H33A 109.7 . . ?
N7 C33 H33B 109.7 . . ?
C32 C33 N7 109.6(16) . . ?
C32 C33 H33A 109.7 . . ?
C32 C33 H33B 109.7 . . ?
H33A C33 H33B 108.2 . . ?
N7 C34 H34A 109.0 . . ?
N7 C34 H34B 109.0 . . ?
H34A C34 H34B 107.8 . . ?
C35 C34 N7 112.9(18) . . ?
C35 C34 H34A 109.0 . . ?
C35 C34 H34B 109.0 . . ?
N8 C35 C34 114.3(18) . . ?
N8 C35 C36 120(2) . . ?
C36 C35 C34 125(2) . . ?
C35 N8 C39 119.3(16) . . ?
C37 C38 C40 124.6(15) . . ?
C37 C38 C39 114.7(17) . . ?
C39 C38 C40 120.5(15) . . ?
C38 C37 H37 120.2 . . ?
C38 C37 C36 119.6(17) . . ?
C36 C37 H37 120.2 . . ?
C35 C36 C37 122(2) . . ?
C35 C36 H36 118.8 . . ?
C37 C36 H36 118.8 . . ?
C38 C40 S3 122.5(12) . . ?
C41 C40 S3 109.1(12) . . ?
C41 C40 C38 127.8(14) . . ?
C40 C41 H41 121.1 . . ?
C42 C41 C40 117.8(13) . . ?
C42 C41 H41 121.1 . . ?
C41 C42 C43 107.5(13) . . ?
C41 C42 C45 124.9(14) . . ?
C45 C42 C43 127.6(14) . . ?
C42 C43 S3 111.2(12) . . ?
C44 C43 S3 121.9(12) . . ?
C44 C43 C42 125.0(16) . . ?
C43 C44 H44A 109.5 . . ?
C43 C44 H44B 109.5 . . ?
C43 C44 H44C 109.5 . . ?
H44A C44 H44B 109.5 . . ?
H44A C44 H44C 109.5 . . ?
H44B C44 H44C 109.5 . . ?
C42 C45 C46 117.9(14) . . ?
C49 C45 C42 134.8(14) . . ?
C49 C45 C46 107.4(13) . . ?
C45 C46 H46A 111.4 . . ?
C45 C46 H46B 111.4 . . ?
C45 C46 C47 102.1(13) . . ?
H46A C46 H46B 109.2 . . ?
C47 C46 H46A 111.4 . . ?
C47 C46 H46B 111.4 . . ?
C46 C47 H47A 110.3 . . ?
C46 C47 H47B 110.3 . . ?
H47A C47 H47B 108.5 . . ?
C48 C47 C46 107.3(14) . . ?
C48 C47 H47A 110.3 . . ?
C48 C47 H47B 110.3 . . ?
C47 C48 H48A 110.0 . . ?
C47 C48 H48B 110.0 . . ?
H48A C48 H48B 108.4 . . ?
C49 C48 C47 108.4(16) . . ?
C49 C48 H48A 110.0 . . ?
C49 C48 H48B 110.0 . . ?
C45 C49 C50 120.2(14) . . ?
C48 C49 C45 114.0(14) . . ?
C48 C49 C50 125.8(15) . . ?
C51 C50 C49 126.7(14) . . ?
C53 C50 C49 124.6(15) . . ?
C53 C50 C51 107.6(13) . . ?
C50 C51 S4 108.4(12) . . ?
C52 C51 S4 121.3(13) . . ?
C52 C51 C50 130.2(15) . . ?
C51 C52 H52A 109.5 . . ?
C51 C52 H52B 109.5 . . ?
C51 C52 H52C 109.5 . . ?
H52A C52 H52B 109.5 . . ?
H52A C52 H52C 109.5 . . ?
H52B C52 H52C 109.5 . . ?
C50 C53 H53 118.0 . . ?
C54 C53 C50 124.1(14) . . ?
C54 C53 H53 118.0 . . ?
C55 C54 S4 118.8(11) . . ?
C53 C54 S4 106.1(12) . . ?
C53 C54 C55 135.1(14) . . ?
C57 C60 H60A 109.3 . . ?
C57 C60 H60B 109.3 . . ?
N10 C60 C57 111.6(16) . . ?
N10 C60 H60A 109.3 . . ?
N10 C60 H60B 109.3 . . ?
H60A C60 H60B 108.0 . . ?
N10 C61 H61A 111.4 . . ?
N10 C61 H61B 111.4 . . ?
N10 C61 C62 101.8(15) . . ?
H61A C61 H61B 109.3 . . ?
C62 C61 H61A 111.4 . . ?
C62 C61 H61B 111.4 . . ?
N6 C62 C61 118.0(16) . . ?
N6 C62 H62A 107.8 . . ?
N6 C62 H62B 107.8 . . ?
C61 C62 H62A 107.8 . . ?
C61 C62 H62B 107.8 . . ?
H62A C62 H62B 107.1 . . ?
N1 C63 H63A 109.9 . . ?
N1 C63 H63B 109.9 . . ?
N1 C63 C64 108.8(13) . . ?
H63A C63 H63B 108.3 . . ?
C64 C63 H63A 109.9 . . ?
C64 C63 H63B 109.9 . . ?
N11 C64 C63 111.3(12) . . ?
N11 C64 H64A 109.4 . . ?
N11 C64 H64B 109.4 . . ?
C63 C64 H64A 109.4 . . ?
C63 C64 H64B 109.4 . . ?
H64A C64 H64B 108.0 . . ?
N11 C65 H65A 108.9 . . ?
N11 C65 H65B 108.9 . . ?
N11 C65 C66 113.5(11) . . ?
H65A C65 H65B 107.7 . . ?
C66 C65 H65A 108.9 . . ?
C66 C65 H65B 108.9 . . ?
N12 C66 C65 121.5(11) . . ?
C70 C66 N12 120.0(12) . . ?
C70 C66 C65 118.6(12) . . ?
N12 C67 H67 120.7 . . ?
N12 C67 C68 118.5(11) . . ?
C68 C67 H67 120.7 . . ?
C67 C68 C71 118.5(11) . . ?
C69 C68 C67 116.4(11) . . ?
C69 C68 C71 125.0(11) . . ?
C68 C69 H69 117.8 . . ?
C70 C69 C68 124.4(11) . . ?
C70 C69 H69 117.8 . . ?
C66 C70 C69 121.4(12) . . ?
C66 C70 H70 119.3 . . ?
C69 C70 H70 119.3 . . ?
C68 C71 S5 123.0(8) . . ?
C72 C71 S5 109.6(9) . . ?
C72 C71 C68 127.3(11) . . ?
C71 C72 H72 123.5 . . ?
C71 C72 C73 113.1(11) . . ?
C73 C72 H72 123.5 . . ?
C72 C73 C76 120.3(11) . . ?
C74 C73 C72 115.4(10) . . ?
C74 C73 C76 124.3(11) . . ?
C73 C74 S5 107.4(9) . . ?
C73 C74 C75 129.5(11) . . ?
C75 C74 S5 122.8(9) . . ?
C74 C75 H75A 109.5 . . ?
C74 C75 H75B 109.5 . . ?
C74 C75 H75C 109.5 . . ?
H75A C75 H75B 109.5 . . ?
H75A C75 H75C 109.5 . . ?
H75B C75 H75C 109.5 . . ?
C73 C76 C77 118.5(11) . . ?
C80 C76 C73 128.9(12) . . ?
C80 C76 C77 112.4(11) . . ?
C76 C77 H77A 110.9 . . ?
C76 C77 H77B 110.9 . . ?
C76 C77 C78 104.1(12) . . ?
H77A C77 H77B 109.0 . . ?
C78 C77 H77A 110.9 . . ?
C78 C77 H77B 110.9 . . ?
C77 C78 H78A 110.4 . . ?
C77 C78 H78B 110.4 . . ?
H78A C78 H78B 108.6 . . ?
C79 C78 C77 106.5(11) . . ?
C79 C78 H78A 110.4 . . ?
C79 C78 H78B 110.4 . . ?
C78 C79 H79A 110.8 . . ?
C78 C79 H79B 110.8 . . ?
C78 C79 C80 104.8(11) . . ?
H79A C79 H79B 108.9 . . ?
C80 C79 H79A 110.8 . . ?
C80 C79 H79B 110.8 . . ?
C76 C80 C79 109.7(12) . . ?
C76 C80 C81 133.0(11) . . ?
C81 C80 C79 117.3(11) . . ?
C82 C81 C80 126.2(12) . . ?
C84 C81 C80 123.1(12) . . ?
C84 C81 C82 110.6(12) . . ?
C81 C82 S6 111.7(9) . . ?
C81 C82 C83 128.1(12) . . ?
C83 C82 S6 120.0(9) . . ?
C82 C83 H83A 109.5 . . ?
C82 C83 H83B 109.5 . . ?
C82 C83 H83C 109.5 . . ?
H83A C83 H83B 109.5 . . ?
H83A C83 H83C 109.5 . . ?
H83B C83 H83C 109.5 . . ?
C81 C84 H84 122.1 . . ?
C85 C84 C81 115.8(12) . . ?
C85 C84 H84 122.1 . . ?
C84 C85 S6 110.3(10) . . ?
C84 C85 C86 130.2(11) . . ?
C86 C85 S6 119.5(9) . . ?
C90 C86 C85 119.4(7) . . ?
C90 C86 C87 120.0 . . ?
C87 C86 C85 120.2(7) . . ?
C86 C90 H90 120.0 . . ?
C89 C90 C86 120.0 . . ?
C89 C90 H90 120.0 . . ?
C90 C89 H89 120.0 . . ?
C90 C89 C88 120.0 . . ?
C88 C89 H89 120.0 . . ?
C89 C88 C91 122.8(10) . . ?
N13 C88 C89 120.0 . . ?
N13 C88 C91 117.2(10) . . ?
C88 N13 C87 120.0 . . ?
C86 C87 H87 120.0 . . ?
N13 C87 C86 120.0 . . ?
N13 C87 H87 120.0 . . ?
N14 C91 H91A 109.5 . . ?
N14 C91 H91B 109.5 . . ?
C88 C91 N14 110.7(13) . . ?
C88 C91 H91A 109.5 . . ?
C88 C91 H91B 109.5 . . ?
H91A C91 H91B 108.1 . . ?
N14 C92 H92A 110.2 . . ?
N14 C92 H92B 110.2 . . ?
N14 C92 C93 107.4(17) . . ?
H92A C92 H92B 108.5 . . ?
C93 C92 H92A 110.2 . . ?
C93 C92 H92B 110.2 . . ?
N6 C93 C92 113.8(16) . . ?
N6 C93 H93A 108.8 . . ?
N6 C93 H93B 108.8 . . ?
C92 C93 H93A 108.8 . . ?
C92 C93 H93B 108.8 . . ?
H93A C93 H93B 107.7 . . ?
N8 C39 H39 118.5 . . ?
C38 C39 N8 123.0(16) . . ?
C38 C39 H39 118.5 . . ?

loop_
_geom_bond_atom_site_label_1
_geom_bond_atom_site_label_2
_geom_bond_distance
_geom_bond_site_symmetry_2
_geom_bond_publ_flag
S1 C9 1.724(15) . ?
S1 C12 1.774(16) . ?
S2 C20 1.769(18) . ?
S2 C23 1.762(17) . ?
S3 C40 1.686(15) . ?
S3 C43 1.664(18) . ?
S4 C51 1.718(16) . ?
S4 C54 1.781(16) . ?
S5 C71 1.725(11) . ?
S5 C74 1.751(11) . ?
S6 C82 1.689(13) . ?
S6 C85 1.719(13) . ?
N1 C1 1.40(2) . ?
N1 C32 1.39(2) . ?
N1 C63 1.500(19) . ?
N2 H2 0.8600 . ?
N2 C2 1.455(18) . ?
N2 C3 1.381(19) . ?
N4 C25 1.32(2) . ?
N4 C26 1.302(19) . ?
N5 H5 0.8900 . ?
N5 C29 1.50(2) . ?
N5 C30 1.46(2) . ?
N6 C31 1.53(3) . ?
N6 C62 1.454(9) . ?
N6 C93 1.464(9) . ?
N7 H7 0.8899 . ?
N7 C33 1.49(2) . ?
N7 C34 1.51(2) . ?
N9 C57 1.3900 . ?
N9 C56 1.3900 . ?
C57 C58 1.3900 . ?
C57 C60 1.52(2) . ?
C58 H58 0.9300 . ?
C58 C59 1.3900 . ?
C59 H59 0.9300 . ?
C59 C55 1.3900 . ?
C55 C56 1.3900 . ?
C55 C54 1.452(17) . ?
C56 H56 0.9300 . ?
N10 H10 0.8600 . ?
N10 C60 1.385(10) . ?
N10 C61 1.437(9) . ?
N11 H11 0.8600 . ?
N11 C64 1.477(16) . ?
N11 C65 1.437(16) . ?
N12 C66 1.413(16) . ?
N12 C67 1.415(17) . ?
N14 H14 0.8899 . ?
N14 C91 1.50(2) . ?
N14 C92 1.45(2) . ?
C1 H1A 0.9700 . ?
C1 H1B 0.9700 . ?
C1 C2 1.59(2) . ?
C2 H2A 0.9700 . ?
C2 H2B 0.9700 . ?
C3 H3A 0.9700 . ?
C3 H3B 0.9700 . ?
C3 C4 1.488(15) . ?
C4 N3 1.3900 . ?
C4 C8 1.3900 . ?
N3 C5 1.3900 . ?
C5 H5A 0.9300 . ?
C5 C6 1.3900 . ?
C6 C7 1.3900 . ?
C6 C9 1.484(15) . ?
C7 H7A 0.9300 . ?
C7 C8 1.3900 . ?
C8 H8 0.9300 . ?
C9 C10 1.336(19) . ?
C10 H10A 0.9300 . ?
C10 C11 1.417(19) . ?
C11 C12 1.43(2) . ?
C11 C14 1.49(2) . ?
C12 C13 1.40(2) . ?
C13 H13A 0.9600 . ?
C13 H13B 0.9600 . ?
C13 H13C 0.9600 . ?
C14 C15 1.46(2) . ?
C14 C18 1.35(2) . ?
C15 H15A 0.9700 . ?
C15 H15B 0.9700 . ?
C15 C16 1.47(2) . ?
C16 H16A 0.9700 . ?
C16 H16B 0.9700 . ?
C16 C17 1.62(2) . ?
C17 H17A 0.9700 . ?
C17 H17B 0.9700 . ?
C17 C18 1.43(2) . ?
C18 C19 1.47(2) . ?
C19 C20 1.38(2) . ?
C19 C22 1.38(2) . ?
C20 C21 1.47(2) . ?
C21 H21A 0.9600 . ?
C21 H21B 0.9600 . ?
C21 H21C 0.9600 . ?
C22 H22 0.9300 . ?
C22 C23 1.32(2) . ?
C23 C24 1.47(2) . ?
C24 C25 1.45(2) . ?
C24 C28 1.37(2) . ?
C25 H25 0.9300 . ?
C26 C27 1.39(2) . ?
C26 C29 1.46(2) . ?
C27 H27 0.9300 . ?
C27 C28 1.38(2) . ?
C28 H28 0.9300 . ?
C29 H29A 0.9700 . ?
C29 H29B 0.9700 . ?
C30 H30A 0.9700 . ?
C30 H30B 0.9700 . ?
C30 C31 1.39(2) . ?
C31 H31A 0.9700 . ?
C31 H31B 0.9700 . ?
C32 H32A 0.9700 . ?
C32 H32B 0.9700 . ?
C32 C33 1.447(10) . ?
C33 H33A 0.9700 . ?
C33 H33B 0.9700 . ?
C34 H34A 0.9700 . ?
C34 H34B 0.9700 . ?
C34 C35 1.44(2) . ?
C35 N8 1.29(2) . ?
C35 C36 1.30(2) . ?
N8 C39 1.39(2) . ?
C38 C37 1.35(2) . ?
C38 C40 1.461(10) . ?
C38 C39 1.39(2) . ?
C37 H37 0.9300 . ?
C37 C36 1.42(2) . ?
C36 H36 0.9300 . ?
C40 C41 1.40(2) . ?
C41 H41 0.9300 . ?
C41 C42 1.34(2) . ?
C42 C43 1.49(2) . ?
C42 C45 1.461(9) . ?
C43 C44 1.47(2) . ?
C44 H44A 0.9600 . ?
C44 H44B 0.9600 . ?
C44 H44C 0.9600 . ?
C45 C46 1.53(2) . ?
C45 C49 1.42(2) . ?
C46 H46A 0.9700 . ?
C46 H46B 0.9700 . ?
C46 C47 1.58(2) . ?
C47 H47A 0.9700 . ?
C47 H47B 0.9700 . ?
C47 C48 1.46(2) . ?
C48 H48A 0.9700 . ?
C48 H48B 0.9700 . ?
C48 C49 1.37(2) . ?
C49 C50 1.51(2) . ?
C50 C51 1.49(2) . ?
C50 C53 1.324(19) . ?
C51 C52 1.36(2) . ?
C52 H52A 0.9600 . ?
C52 H52B 0.9600 . ?
C52 H52C 0.9600 . ?
C53 H53 0.9300 . ?
C53 C54 1.279(19) . ?
C60 H60A 0.9700 . ?
C60 H60B 0.9700 . ?
C61 H61A 0.9700 . ?
C61 H61B 0.9700 . ?
C61 C62 1.468(10) . ?
C62 H62A 0.9700 . ?
C62 H62B 0.9700 . ?
C63 H63A 0.9700 . ?
C63 H63B 0.9700 . ?
C63 C64 1.531(19) . ?
C64 H64A 0.9700 . ?
C64 H64B 0.9700 . ?
C65 H65A 0.9700 . ?
C65 H65B 0.9700 . ?
C65 C66 1.470(17) . ?
C66 C70 1.309(16) . ?
C67 H67 0.9300 . ?
C67 C68 1.430(16) . ?
C68 C69 1.360(16) . ?
C68 C71 1.442(16) . ?
C69 H69 0.9300 . ?
C69 C70 1.335(15) . ?
C70 H70 0.9300 . ?
C71 C72 1.390(16) . ?
C72 H72 0.9300 . ?
C72 C73 1.409(17) . ?
C73 C74 1.392(16) . ?
C73 C76 1.499(16) . ?
C74 C75 1.429(16) . ?
C75 H75A 0.9600 . ?
C75 H75B 0.9600 . ?
C75 H75C 0.9600 . ?
C76 C77 1.506(18) . ?
C76 C80 1.330(17) . ?
C77 H77A 0.9700 . ?
C77 H77B 0.9700 . ?
C77 C78 1.540(19) . ?
C78 H78A 0.9700 . ?
C78 H78B 0.9700 . ?
C78 C79 1.49(2) . ?
C79 H79A 0.9700 . ?
C79 H79B 0.9700 . ?
C79 C80 1.551(17) . ?
C80 C81 1.481(18) . ?
C81 C82 1.382(17) . ?
C81 C84 1.377(17) . ?
C82 C83 1.535(17) . ?
C83 H83A 0.9600 . ?
C83 H83B 0.9600 . ?
C83 H83C 0.9600 . ?
C84 H84 0.9300 . ?
C84 C85 1.324(17) . ?
C85 C86 1.528(13) . ?
C86 C90 1.3900 . ?
C86 C87 1.3900 . ?
C90 H90 0.9300 . ?
C90 C89 1.3900 . ?
C89 H89 0.9300 . ?
C89 C88 1.3900 . ?
C88 N13 1.3900 . ?
C88 C91 1.418(16) . ?
N13 C87 1.3900 . ?
C87 H87 0.9300 . ?
C91 H91A 0.9700 . ?
C91 H91B 0.9700 . ?
C92 H92A 0.9700 . ?
C92 H92B 0.9700 . ?
C92 C93 1.48(2) . ?
C93 H93A 0.9700 . ?
C93 H93B 0.9700 . ?
C39 H39 0.9300 . ?

loop_
_geom_torsion_atom_site_label_1
_geom_torsion_atom_site_label_2
_geom_torsion_atom_site_label_3
_geom_torsion_atom_site_label_4
_geom_torsion
_geom_torsion_site_symmetry_1
_geom_torsion_site_symmetry_2
_geom_torsion_site_symmetry_3
_geom_torsion_site_symmetry_4
_geom_torsion_publ_flag
S1 C9 C10 C11 2.8(18) . . . . ?
S2 C23 C24 C25 22(2) . . . . ?
S2 C23 C24 C28 -161.9(14) . . . . ?
S3 C40 C41 C42 3(2) . . . . ?
S5 C71 C72 C73 2.2(15) . . . . ?
S6 C85 C86 C90 177.3(6) . . . . ?
S6 C85 C86 C87 -9.9(12) . . . . ?
N1 C1 C2 N2 -62.8(19) . . . . ?
N1 C32 C33 N7 -64(2) . . . . ?
N1 C63 C64 N11 -61.9(18) . . . . ?
N2 C3 C4 N3 55.8(18) . . . . ?
N2 C3 C4 C8 -124.9(13) . . . . ?
N4 C26 C27 C28 0(3) . . . . ?
N4 C26 C29 N5 36(2) . . . . ?
N5 C30 C31 N6 -65(3) . . . . ?
N7 C34 C35 N8 52(3) . . . . ?
N7 C34 C35 C36 -122(3) . . . . ?
N9 C57 C58 C59 0.0 . . . . ?
N9 C57 C60 N10 30(3) . . . . ?
C57 N9 C56 C55 0.0 . . . . ?
C57 C58 C59 C55 0.0 . . . . ?
C58 C57 C60 N10 -158.4(15) . . . . ?
C58 C59 C55 C56 0.0 . . . . ?
C58 C59 C55 C54 -175.4(13) . . . . ?
C59 C55 C56 N9 0.0 . . . . ?
C59 C55 C54 S4 -162.5(8) . . . . ?
C59 C55 C54 C53 20(2) . . . . ?
C56 N9 C57 C58 0.0 . . . . ?
C56 N9 C57 C60 170.6(18) . . . . ?
C56 C55 C54 S4 22.2(16) . . . . ?
C56 C55 C54 C53 -155.0(16) . . . . ?
N10 C61 C62 N6 -65(2) . . . . ?
N11 C65 C66 N12 -8(2) . . . . ?
N11 C65 C66 C70 173.8(13) . . . . ?
N12 C66 C70 C69 -2(2) . . . . ?
N12 C67 C68 C69 2.3(19) . . . . ?
N12 C67 C68 C71 178.2(12) . . . . ?
N14 C92 C93 N6 52(2) . . . . ?
C1 N1 C32 C33 160.7(15) . . . . ?
C1 N1 C63 C64 -79.4(15) . . . . ?
C2 N2 C3 C4 -177.4(13) . . . . ?
C3 N2 C2 C1 172.4(15) . . . . ?
C3 C4 N3 C5 179.2(12) . . . . ?
C3 C4 C8 C7 -179.3(11) . . . . ?
C4 N3 C5 C6 0.0 . . . . ?
N3 C4 C8 C7 0.0 . . . . ?
N3 C5 C6 C7 0.0 . . . . ?
N3 C5 C6 C9 175.5(11) . . . . ?
C5 C6 C7 C8 0.0 . . . . ?
C5 C6 C9 S1 3.9(15) . . . . ?
C5 C6 C9 C10 -171.0(13) . . . . ?
C6 C7 C8 C4 0.0 . . . . ?
C6 C9 C10 C11 178.1(13) . . . . ?
C7 C6 C9 S1 179.4(7) . . . . ?
C7 C6 C9 C10 4(2) . . . . ?
C8 C4 N3 C5 0.0 . . . . ?
C9 S1 C12 C11 0.9(13) . . . . ?
C9 S1 C12 C13 174.8(15) . . . . ?
C9 C6 C7 C8 -175.5(11) . . . . ?
C9 C10 C11 C12 -2(2) . . . . ?
C9 C10 C11 C14 -178.8(15) . . . . ?
C10 C11 C12 S1 0.4(18) . . . . ?
C10 C11 C12 C13 -172.3(18) . . . . ?
C10 C11 C14 C15 37(2) . . . . ?
C10 C11 C14 C18 -134.6(18) . . . . ?
C11 C14 C15 C16 168.4(15) . . . . ?
C11 C14 C18 C17 171.6(16) . . . . ?
C11 C14 C18 C19 -1(3) . . . . ?
C12 S1 C9 C6 -177.7(12) . . . . ?
C12 S1 C9 C10 -2.2(13) . . . . ?
C12 C11 C14 C15 -139.8(17) . . . . ?
C12 C11 C14 C18 49(2) . . . . ?
C14 C11 C12 S1 177.2(13) . . . . ?
C14 C11 C12 C13 5(3) . . . . ?
C14 C15 C16 C17 27.6(17) . . . . ?
C14 C18 C19 C20 54(3) . . . . ?
C14 C18 C19 C22 -133.9(19) . . . . ?
C15 C14 C18 C17 0(2) . . . . ?
C15 C14 C18 C19 -172.9(17) . . . . ?
C15 C16 C17 C18 -28.1(18) . . . . ?
C16 C17 C18 C14 17.7(19) . . . . ?
C16 C17 C18 C19 -168.7(15) . . . . ?
C17 C18 C19 C20 -118(2) . . . . ?
C17 C18 C19 C22 54(2) . . . . ?
C18 C14 C15 C16 -19(2) . . . . ?
C18 C19 C20 S2 178.8(13) . . . . ?
C18 C19 C20 C21 -7(3) . . . . ?
C18 C19 C22 C23 -179.7(16) . . . . ?
C19 C22 C23 S2 4(2) . . . . ?
C19 C22 C23 C24 178.0(16) . . . . ?
C20 S2 C23 C22 -0.6(14) . . . . ?
C20 S2 C23 C24 -175.0(15) . . . . ?
C20 C19 C22 C23 -7(2) . . . . ?
C22 C19 C20 S2 6.0(19) . . . . ?
C22 C19 C20 C21 -179.8(18) . . . . ?
C22 C23 C24 C25 -151.2(19) . . . . ?
C22 C23 C24 C28 25(3) . . . . ?
C23 S2 C20 C19 -3.1(14) . . . . ?
C23 S2 C20 C21 -178.6(14) . . . . ?
C23 C24 C25 N4 176.7(16) . . . . ?
C23 C24 C28 C27 -178.3(15) . . . . ?
C25 N4 C26 C27 -1(3) . . . . ?
C25 N4 C26 C29 175.9(16) . . . . ?
C25 C24 C28 C27 -2(2) . . . . ?
C26 N4 C25 C24 1(3) . . . . ?
C26 C27 C28 C24 2(3) . . . . ?
C27 C26 C29 N5 -147.2(16) . . . . ?
C28 C24 C25 N4 1(3) . . . . ?
C29 N5 C30 C31 177.7(18) . . . . ?
C29 C26 C27 C28 -177.5(16) . . . . ?
C30 N5 C29 C26 -175.8(16) . . . . ?
C31 N6 C62 C61 -72(2) . . . . ?
C31 N6 C93 C92 73(2) . . . . ?
C32 N1 C1 C2 -85.6(17) . . . . ?
C32 N1 C63 C64 156.4(14) . . . . ?
C33 N7 C34 C35 179.3(16) . . . . ?
C34 N7 C33 C32 -176.4(15) . . . . ?
C34 C35 N8 C39 179.8(19) . . . . ?
C34 C35 C36 C37 174(2) . . . . ?
C35 N8 C39 C38 9(3) . . . . ?
N8 C35 C36 C37 0(4) . . . . ?
C38 C37 C36 C35 3(4) . . . . ?
C38 C40 C41 C42 174.1(18) . . . . ?
C37 C38 C40 S3 -172.1(18) . . . . ?
C37 C38 C40 C41 18(3) . . . . ?
C37 C38 C39 N8 -6(3) . . . . ?
C36 C35 N8 C39 -6(3) . . . . ?
C40 S3 C43 C42 3.6(14) . . . . ?
C40 S3 C43 C44 169.0(16) . . . . ?
C40 C38 C37 C36 175(2) . . . . ?
C40 C38 C39 N8 179.1(18) . . . . ?
C40 C41 C42 C43 0(2) . . . . ?
C40 C41 C42 C45 178.8(16) . . . . ?
C41 C42 C43 S3 -2.4(18) . . . . ?
C41 C42 C43 C44 -167.3(16) . . . . ?
C41 C42 C45 C46 38(2) . . . . ?
C41 C42 C45 C49 -142.0(19) . . . . ?
C42 C45 C46 C47 172.2(14) . . . . ?
C42 C45 C49 C48 -175.9(17) . . . . ?
C42 C45 C49 C50 2(3) . . . . ?
C43 S3 C40 C38 -175.4(17) . . . . ?
C43 S3 C40 C41 -3.8(14) . . . . ?
C43 C42 C45 C46 -143.2(17) . . . . ?
C43 C42 C45 C49 37(3) . . . . ?
C45 C42 C43 S3 178.3(14) . . . . ?
C45 C42 C43 C44 13(3) . . . . ?
C45 C46 C47 C48 9.0(19) . . . . ?
C45 C49 C50 C51 55(2) . . . . ?
C45 C49 C50 C53 -139.0(16) . . . . ?
C46 C45 C49 C48 4.4(19) . . . . ?
C46 C45 C49 C50 -177.3(14) . . . . ?
C46 C47 C48 C49 -7(2) . . . . ?
C47 C48 C49 C45 2(2) . . . . ?
C47 C48 C49 C50 -176.4(15) . . . . ?
C48 C49 C50 C51 -127.2(18) . . . . ?
C48 C49 C50 C53 39(2) . . . . ?
C49 C45 C46 C47 -8.0(17) . . . . ?
C49 C50 C51 S4 176.8(12) . . . . ?
C49 C50 C51 C52 -8(3) . . . . ?
C49 C50 C53 C54 178.1(15) . . . . ?
C50 C53 C54 S4 10.9(19) . . . . ?
C50 C53 C54 C55 -171.6(16) . . . . ?
C51 S4 C54 C55 178.6(12) . . . . ?
C51 S4 C54 C53 -3.4(12) . . . . ?
C51 C50 C53 C54 -13(2) . . . . ?
C53 C50 C51 S4 8.5(15) . . . . ?
C53 C50 C51 C52 -175.7(16) . . . . ?
C54 S4 C51 C50 -3.0(11) . . . . ?
C54 S4 C51 C52 -179.2(14) . . . . ?
C54 C55 C56 N9 175.2(14) . . . . ?
C60 C57 C58 C59 -171.9(15) . . . . ?
C60 N10 C61 C62 -166.6(19) . . . . ?
C61 N10 C60 C57 173.3(16) . . . . ?
C62 N6 C31 C30 127(2) . . . . ?
C62 N6 C93 C92 -153.3(18) . . . . ?
C63 N1 C1 C2 147.7(13) . . . . ?
C63 N1 C32 C33 -74.5(18) . . . . ?
C64 N11 C65 C66 173.8(13) . . . . ?
C65 N11 C64 C63 -179.9(14) . . . . ?
C65 C66 C70 C69 176.6(13) . . . . ?
C66 N12 C67 C68 -2(2) . . . . ?
C67 N12 C66 C65 -176.9(13) . . . . ?
C67 N12 C66 C70 1(2) . . . . ?
C67 C68 C69 C70 -3(2) . . . . ?
C67 C68 C71 S5 -154.5(11) . . . . ?
C67 C68 C71 C72 23(2) . . . . ?
C68 C69 C70 C66 3(2) . . . . ?
C68 C71 C72 C73 -175.1(13) . . . . ?
C69 C68 C71 S5 21.0(19) . . . . ?
C69 C68 C71 C72 -162.0(14) . . . . ?
C71 S5 C74 C73 0.0(10) . . . . ?
C71 S5 C74 C75 -174.8(12) . . . . ?
C71 C68 C69 C70 -178.4(13) . . . . ?
C71 C72 C73 C74 -2.4(18) . . . . ?
C71 C72 C73 C76 176.2(12) . . . . ?
C72 C73 C74 S5 1.3(15) . . . . ?
C72 C73 C74 C75 175.7(13) . . . . ?
C72 C73 C76 C77 -48.9(19) . . . . ?
C72 C73 C76 C80 137.4(16) . . . . ?
C73 C76 C77 C78 177.5(13) . . . . ?
C73 C76 C80 C79 171.8(14) . . . . ?
C73 C76 C80 C81 -6(3) . . . . ?
C74 S5 C71 C68 176.2(12) . . . . ?
C74 S5 C71 C72 -1.3(11) . . . . ?
C74 C73 C76 C77 129.4(15) . . . . ?
C74 C73 C76 C80 -44(2) . . . . ?
C76 C73 C74 S5 -177.2(11) . . . . ?
C76 C73 C74 C75 -3(2) . . . . ?
C76 C77 C78 C79 14.8(18) . . . . ?
C76 C80 C81 C82 -39(2) . . . . ?
C76 C80 C81 C84 145.1(16) . . . . ?
C77 C76 C80 C79 -2.3(18) . . . . ?
C77 C76 C80 C81 -179.6(15) . . . . ?
C77 C78 C79 C80 -16.0(18) . . . . ?
C78 C79 C80 C76 11.7(18) . . . . ?
C78 C79 C80 C81 -170.4(13) . . . . ?
C79 C80 C81 C82 144.0(13) . . . . ?
C79 C80 C81 C84 -32.1(19) . . . . ?
C80 C76 C77 C78 -7.8(19) . . . . ?
C80 C81 C82 S6 -177.1(10) . . . . ?
C80 C81 C82 C83 -2(2) . . . . ?
C80 C81 C84 C85 175.9(11) . . . . ?
C81 C84 C85 S6 1.7(14) . . . . ?
C81 C84 C85 C86 178.8(11) . . . . ?
C82 S6 C85 C84 -1.6(10) . . . . ?
C82 S6 C85 C86 -179.1(9) . . . . ?
C82 C81 C84 C85 -0.7(16) . . . . ?
C84 C81 C82 S6 -0.5(13) . . . . ?
C84 C81 C82 C83 174.1(11) . . . . ?
C84 C85 C86 C90 0.4(16) . . . . ?
C84 C85 C86 C87 173.1(11) . . . . ?
C85 S6 C82 C81 1.2(9) . . . . ?
C85 S6 C82 C83 -173.9(10) . . . . ?
C85 C86 C90 C89 172.8(9) . . . . ?
C85 C86 C87 N13 -172.7(9) . . . . ?
C86 C90 C89 C88 0.0 . . . . ?
C90 C86 C87 N13 0.0 . . . . ?
C90 C89 C88 N13 0.0 . . . . ?
C90 C89 C88 C91 -178.2(12) . . . . ?
C89 C88 N13 C87 0.0 . . . . ?
C89 C88 C91 N14 135.8(12) . . . . ?
C88 N13 C87 C86 0.0 . . . . ?
N13 C88 C91 N14 -42.4(16) . . . . ?
C87 C86 C90 C89 0.0 . . . . ?
C91 N14 C92 C93 -165.4(16) . . . . ?
C91 C88 N13 C87 178.3(11) . . . . ?
C92 N14 C91 C88 171.6(15) . . . . ?
C93 N6 C31 C30 -100(2) . . . . ?
C93 N6 C62 C61 153.4(18) . . . . ?
C39 C38 C37 C36 0(3) . . . . ?
C39 C38 C40 S3 3(3) . . . . ?
C39 C38 C40 C41 -167.5(19) . . . . ?

loop_
_twin_individual_id
_twin_individual_mass_fraction_refined
1 -9(10)
2 10(10)

loop_
_smtbx_masks_void_nr
_smtbx_masks_void_average_x
_smtbx_masks_void_average_y
_smtbx_masks_void_average_z
_smtbx_masks_void_volume
_smtbx_masks_void_count_electrons
_smtbx_masks_void_content
1 0.000 0.000 0.000 1711.1 403.6 ?
2 0.000 0.500 0.500 1711.1 403.6 ?
